data_7046894
loop_
_publ_author_name
'Haque, Mohd Rezaul'
'Ghosh, Shishir'
'Rahman, Md Matiar'
'Siddiquee, Tasneem A.'
'Nesterov, Vladimir N.'
'Richmond, Michael G.'
'Hogarth, Graeme'
'Kabir, Shariff E.'

_publ_section_title
;
 Mixed-valence dimolybdenum complexes containing hard oxo and soft
 carbonyl ligands: synthesis, structure, and electrochemistry of
 Mo<sub>2</sub>(O)(CO)<sub>2</sub>(\m-\k<sup>2</sup>-S(CH<sub>2</sub>)<sub>n</sub>S)<sub>2</sub>(\k<sup>2</sup>-diphosphine).
;
_journal_issue 30
_journal_name_full 'Dalton transactions (Cambridge, England : 2003)'
_journal_page_first 10102
_journal_page_last 10112
_journal_paper_doi 10.1039/c8dt02231c
_journal_volume 47
_journal_year 2018
_chemical_formula_moiety 'C31 H30 Mo2 O3 P2 S4'
_chemical_formula_sum 'C31 H30 Mo2 O3 P2 S4'
_chemical_formula_weight 832.61
_space_group_crystal_system monoclinic
_space_group_IT_number 14
_space_group_name_Hall '-P 2ybc'
_space_group_name_H-M_alt 'P 1 21/c 1'
_symmetry_space_group_name_Hall '-P 2ybc'
_symmetry_space_group_name_H-M 'P 1 21/c 1'
_atom_sites_solution_hydrogens geom
_audit_creation_date 2018-06-18
_audit_creation_method
;
Olex2 1.2
(compiled 2017.08.10 svn.r3458 for OlexSys, GUI svn.r5381)
;
_audit_update_record
;
2018-06-19 deposited with the CCDC.
2018-06-28 downloaded from the CCDC.
;
_cell_angle_alpha 90
_cell_angle_beta 108.445(8)
_cell_angle_gamma 90
_cell_formula_units_Z 4
_cell_length_a 16.1232(15)
_cell_length_b 11.4670(11)
_cell_length_c 19.7039(19)
_cell_measurement_reflns_used 7913
_cell_measurement_temperature 296(2)
_cell_measurement_theta_max 27.00
_cell_measurement_theta_min 3.10
_cell_volume 3455.8(6)
_computing_molecular_graphics 'Olex2 (Dolomanov et al., 2009)'
_computing_publication_material 'Olex2 (Dolomanov et al., 2009)'
_computing_structure_refinement 'ShelXL (Sheldrick, 2015)'
_diffrn_ambient_temperature 296.15
_diffrn_measured_fraction_theta_full 0.998
_diffrn_measured_fraction_theta_max 0.998
_diffrn_measurement_device_type 'Rigaku Mercury375R/M CCD (XtaLAB mini)'
_diffrn_measurement_method 'phi and omega scans'
_diffrn_radiation_type MoK\a
_diffrn_radiation_wavelength 0.71075
_diffrn_reflns_av_R_equivalents 0.1195
_diffrn_reflns_av_unetI/netI 0.0858
_diffrn_reflns_Laue_measured_fraction_full 0.998
_diffrn_reflns_Laue_measured_fraction_max 0.998
_diffrn_reflns_limit_h_max 19
_diffrn_reflns_limit_h_min -19
_diffrn_reflns_limit_k_max 13
_diffrn_reflns_limit_k_min -13
_diffrn_reflns_limit_l_max 23
_diffrn_reflns_limit_l_min -23
_diffrn_reflns_number 30335
_diffrn_reflns_point_group_measured_fraction_full 0.998
_diffrn_reflns_point_group_measured_fraction_max 0.998
_diffrn_reflns_theta_full 25.242
_diffrn_reflns_theta_max 25.347
_diffrn_reflns_theta_min 3.099
_exptl_absorpt_coefficient_mu 1.090
_exptl_absorpt_correction_type multi-scan
_exptl_crystal_colour orange
_exptl_crystal_density_diffrn 1.600
_exptl_crystal_description chink
_exptl_crystal_F_000 1672
_exptl_crystal_size_max 0.2
_exptl_crystal_size_mid 0.18
_exptl_crystal_size_min 0.08
_exptl_transmission_factor_max 0.8751
_exptl_transmission_factor_min 0.3932
_refine_diff_density_max 1.274
_refine_diff_density_min -0.531
_refine_diff_density_rms 0.116
_refine_ls_extinction_method none
_refine_ls_goodness_of_fit_ref 1.019
_refine_ls_hydrogen_treatment constr
_refine_ls_matrix_type full
_refine_ls_number_parameters 379
_refine_ls_number_reflns 6321
_refine_ls_number_restraints 0
_refine_ls_restrained_S_all 1.019
_refine_ls_R_factor_all 0.1021
_refine_ls_R_factor_gt 0.0546
_refine_ls_shift/su_max 0.000
_refine_ls_shift/su_mean 0.000
_refine_ls_structure_factor_coef Fsqd
_refine_ls_weighting_details 'w=1/[\s^2^(Fo^2^)+(0.0430P)^2^+10.0494P] where P=(Fo^2^+2Fc^2^)/3'
_refine_ls_weighting_scheme calc
_refine_ls_wR_factor_gt 0.1105
_refine_ls_wR_factor_ref 0.1288
_reflns_Friedel_coverage 0.000
_reflns_number_gt 4085
_reflns_number_total 6321
_reflns_threshold_expression 'I > 2\s(I)'
_cod_data_source_file c8dt02231c2.cif
_cod_data_source_block sid023new
_cod_depositor_comments 'Adding full bibliography for 7046894--7046896.cif.'
_cod_database_code 7046894
_shelx_shelxl_version_number 2018/1
_shelx_space_group_comment
;
The symmetry employed for this shelxl refinement is uniquely defined
by the following loop, which should always be used as a source of
symmetry information in preference to the above space-group names.
They are only intended as comments.
;
_shelx_estimated_absorpt_t_max 0.918
_shelx_estimated_absorpt_t_min 0.811
_olex2_refinement_description
;
1. Fixed Uiso
 At 1.2 times of:
  All C(H) groups, All C(H,H) groups
2.a Secondary CH2 refined with riding coordinates:
 C3(H3A,H3B), C4(H4A,H4B), C5(H5A,H5B), C6(H6A,H6B), C7(H7A,H7B)
2.b Aromatic/amide H refined with riding coordinates:
 C9(H9), C10(H10), C11(H11), C12(H12), C13(H13), C15(H15), C16(H16), C17(H17),
 C18(H18), C19(H19), C21(H21), C22(H22), C23(H23), C24(H24), C25(H25), C27(H27),
  C28(H28), C29(H29), C30(H30), C31(H31)
;
_olex2_submission_special_instructions 'No special instructions were received'

loop_
_space_group_symop_operation_xyz
'x, y, z'
'-x, y+1/2, -z+1/2'
'-x, -y, -z'
'x, -y-1/2, z-1/2'

loop_
_atom_site_label
_atom_site_type_symbol
_atom_site_fract_x
_atom_site_fract_y
_atom_site_fract_z
_atom_site_U_iso_or_equiv
_atom_site_adp_type
_atom_site_occupancy
_atom_site_site_symmetry_order
_atom_site_calc_flag
_atom_site_refinement_flags_posn
Mo1 Mo 0.24295(4) 0.07022(5) 0.28523(3) 0.02968(16) Uani 1 1 d .
S1 S 0.12280(12) 0.07414(18) 0.33318(9) 0.0440(5) Uani 1 1 d .
P1 P 0.18560(12) 0.23133(16) 0.19126(9) 0.0335(4) Uani 1 1 d .
O1 O 0.1144(4) -0.1132(5) 0.1853(3) 0.0764(19) Uani 1 1 d .
C1 C 0.1613(5) -0.0449(7) 0.2194(4) 0.0453(19) Uani 1 1 d .
Mo2 Mo 0.25271(4) 0.15444(5) 0.41965(3) 0.03797(18) Uani 1 1 d .
S2 S 0.21904(16) 0.0148(2) 0.49663(11) 0.0617(6) Uani 1 1 d .
P2 P 0.32512(11) 0.08321(15) 0.19583(9) 0.0324(4) Uani 1 1 d .
O2 O 0.3357(4) -0.1438(5) 0.3740(3) 0.0736(19) Uani 1 1 d .
C2 C 0.3031(5) -0.0612(7) 0.3428(3) 0.0426(18) Uani 1 1 d .
S3 S 0.35184(12) 0.20823(17) 0.35488(9) 0.0444(5) Uani 1 1 d .
O3 O 0.2084(3) 0.2858(4) 0.4247(3) 0.0539(14) Uani 1 1 d .
C3 C 0.1015(6) -0.0621(8) 0.3718(4) 0.063(2) Uani 1 1 d .
H3A H 0.043052 -0.089623 0.346226 0.075 Uiso 1 1 calc R
H3B H 0.143076 -0.121088 0.368324 0.075 Uiso 1 1 calc R
S4 S 0.38639(16) 0.1347(2) 0.51694(11) 0.0708(7) Uani 1 1 d .
C4 C 0.1102(6) -0.0400(8) 0.4499(5) 0.076(3) Uani 1 1 d .
H4A H 0.100152 -0.111863 0.472089 0.092 Uiso 1 1 calc R
H4B H 0.066765 0.016533 0.453067 0.092 Uiso 1 1 calc R
C5 C 0.4589(5) 0.1555(9) 0.4105(4) 0.071(3) Uani 1 1 d .
H5A H 0.461189 0.071132 0.408131 0.085 Uiso 1 1 calc R
H5B H 0.504530 0.187576 0.393706 0.085 Uiso 1 1 calc R
C6 C 0.4718(6) 0.1942(10) 0.4865(5) 0.084(3) Uani 1 1 d .
H6A H 0.470732 0.278668 0.488681 0.101 Uiso 1 1 calc R
H6B H 0.528287 0.167657 0.517400 0.101 Uiso 1 1 calc R
C7 C 0.2845(4) 0.2299(6) 0.1636(4) 0.0362(16) Uani 1 1 d .
H7A H 0.325484 0.290520 0.187096 0.043 Uiso 1 1 calc R
H7B H 0.270674 0.236902 0.112113 0.043 Uiso 1 1 calc R
C8 C 0.1639(4) 0.3837(6) 0.2062(3) 0.0352(16) Uani 1 1 d .
C9 C 0.1453(5) 0.4666(7) 0.1539(4) 0.058(2) Uani 1 1 d .
H9 H 0.145068 0.445913 0.108260 0.070 Uiso 1 1 calc R
C10 C 0.1268(6) 0.5802(7) 0.1669(5) 0.065(2) Uani 1 1 d .
H10 H 0.116819 0.635839 0.130789 0.077 Uiso 1 1 calc R
C11 C 0.1232(7) 0.6104(8) 0.2318(5) 0.076(3) Uani 1 1 d .
H11 H 0.108567 0.686116 0.240434 0.091 Uiso 1 1 calc R
C12 C 0.1408(9) 0.5311(10) 0.2836(5) 0.123(5) Uani 1 1 d .
H12 H 0.140076 0.553091 0.328845 0.148 Uiso 1 1 calc R
C13 C 0.1601(8) 0.4168(8) 0.2720(4) 0.102(4) Uani 1 1 d .
H13 H 0.170579 0.362487 0.308849 0.122 Uiso 1 1 calc R
C14 C 0.0948(5) 0.1947(6) 0.1115(3) 0.0376(17) Uani 1 1 d .
C15 C 0.0961(5) 0.2100(7) 0.0430(4) 0.0480(19) Uani 1 1 d .
H15 H 0.146157 0.239067 0.035302 0.058 Uiso 1 1 calc R
C16 C 0.0243(6) 0.1829(7) -0.0146(4) 0.057(2) Uani 1 1 d .
H16 H 0.026749 0.192546 -0.060822 0.068 Uiso 1 1 calc R
C17 C -0.0499(6) 0.1424(8) -0.0047(4) 0.065(2) Uani 1 1 d .
H17 H -0.098693 0.125466 -0.043722 0.078 Uiso 1 1 calc R
C18 C -0.0519(5) 0.1267(9) 0.0641(5) 0.071(3) Uani 1 1 d .
H18 H -0.102350 0.097947 0.071342 0.085 Uiso 1 1 calc R
C19 C 0.0195(5) 0.1527(8) 0.1221(4) 0.056(2) Uani 1 1 d .
H19 H 0.017141 0.142204 0.168283 0.067 Uiso 1 1 calc R
C20 C 0.3017(4) -0.0152(6) 0.1200(3) 0.0373(17) Uani 1 1 d .
C21 C 0.3003(5) -0.1335(7) 0.1321(4) 0.053(2) Uani 1 1 d .
H21 H 0.302193 -0.159818 0.177168 0.063 Uiso 1 1 calc R
C22 C 0.2961(6) -0.2138(8) 0.0789(5) 0.070(3) Uani 1 1 d .
H22 H 0.296604 -0.293217 0.088570 0.084 Uiso 1 1 calc R
C23 C 0.2913(6) -0.1757(10) 0.0118(5) 0.074(3) Uani 1 1 d .
H23 H 0.287924 -0.229135 -0.024500 0.088 Uiso 1 1 calc R
C24 C 0.2915(6) -0.0599(10) -0.0012(4) 0.075(3) Uani 1 1 d .
H24 H 0.288324 -0.034220 -0.046669 0.090 Uiso 1 1 calc R
C25 C 0.2963(5) 0.0216(7) 0.0524(4) 0.056(2) Uani 1 1 d .
H25 H 0.295982 0.100878 0.042415 0.067 Uiso 1 1 calc R
C26 C 0.4445(4) 0.0885(6) 0.2222(4) 0.0360(16) Uani 1 1 d .
C27 C 0.4926(5) 0.0156(7) 0.2757(4) 0.051(2) Uani 1 1 d .
H27 H 0.463912 -0.032385 0.299182 0.061 Uiso 1 1 calc R
C28 C 0.5821(6) 0.0125(8) 0.2950(5) 0.064(2) Uani 1 1 d .
H28 H 0.613926 -0.036276 0.331726 0.077 Uiso 1 1 calc R
C29 C 0.6233(6) 0.0803(10) 0.2604(6) 0.085(3) Uani 1 1 d .
H29 H 0.683968 0.077857 0.272860 0.102 Uiso 1 1 calc R
C30 C 0.5770(6) 0.1528(10) 0.2070(6) 0.095(4) Uani 1 1 d .
H30 H 0.605999 0.198559 0.182724 0.114 Uiso 1 1 calc R
C31 C 0.4863(5) 0.1586(8) 0.1888(5) 0.068(3) Uani 1 1 d .
H31 H 0.454871 0.210440 0.153744 0.082 Uiso 1 1 calc R

loop_
_atom_site_aniso_label
_atom_site_aniso_U_11
_atom_site_aniso_U_22
_atom_site_aniso_U_33
_atom_site_aniso_U_23
_atom_site_aniso_U_13
_atom_site_aniso_U_12
Mo1 0.0335(3) 0.0330(3) 0.0224(3) 0.0022(3) 0.0086(2) 0.0017(3)
S1 0.0406(11) 0.0576(12) 0.0368(10) 0.0011(9) 0.0164(8) -0.0011(9)
P1 0.0362(11) 0.0357(10) 0.0284(9) 0.0054(8) 0.0097(8) 0.0042(8)
O1 0.096(5) 0.058(4) 0.064(4) -0.011(3) 0.009(4) -0.029(4)
C1 0.053(5) 0.046(5) 0.035(4) 0.006(4) 0.011(4) 0.003(4)
Mo2 0.0486(4) 0.0418(4) 0.0244(3) 0.0001(3) 0.0128(3) 0.0064(3)
S2 0.0904(18) 0.0617(14) 0.0409(11) 0.0166(10) 0.0320(12) 0.0085(12)
P2 0.0368(10) 0.0336(10) 0.0287(9) 0.0022(8) 0.0129(8) 0.0024(8)
O2 0.112(5) 0.057(4) 0.052(3) 0.019(3) 0.025(3) 0.038(4)
C2 0.052(5) 0.052(5) 0.024(3) -0.001(3) 0.014(3) 0.005(4)
S3 0.0405(11) 0.0567(12) 0.0340(10) -0.0063(9) 0.0089(8) -0.0087(9)
O3 0.064(4) 0.053(3) 0.044(3) -0.003(3) 0.016(3) 0.010(3)
C3 0.061(6) 0.073(6) 0.064(5) 0.003(5) 0.034(5) -0.007(5)
S4 0.0686(16) 0.1013(19) 0.0308(10) -0.0013(12) -0.0010(10) 0.0082(14)
C4 0.101(8) 0.073(7) 0.072(6) 0.016(5) 0.052(6) -0.003(5)
C5 0.038(5) 0.111(8) 0.052(5) 0.000(5) 0.000(4) -0.003(5)
C6 0.055(6) 0.130(9) 0.055(6) -0.015(6) -0.001(5) -0.008(6)
C7 0.042(4) 0.032(4) 0.039(4) 0.007(3) 0.019(3) 0.003(3)
C8 0.034(4) 0.038(4) 0.035(4) 0.001(3) 0.012(3) 0.006(3)
C9 0.081(6) 0.051(5) 0.046(5) 0.010(4) 0.026(4) -0.006(4)
C10 0.082(7) 0.038(5) 0.081(7) 0.020(5) 0.036(5) 0.017(4)
C11 0.101(8) 0.051(6) 0.080(7) 0.006(5) 0.033(6) 0.025(5)
C12 0.231(15) 0.089(8) 0.059(6) 0.004(6) 0.061(8) 0.091(9)
C13 0.197(12) 0.071(7) 0.040(5) 0.019(5) 0.040(6) 0.081(7)
C14 0.043(4) 0.041(4) 0.029(4) 0.002(3) 0.012(3) 0.010(3)
C15 0.050(5) 0.059(5) 0.031(4) -0.001(4) 0.008(4) -0.005(4)
C16 0.063(6) 0.073(6) 0.028(4) -0.005(4) 0.005(4) 0.004(5)
C17 0.048(6) 0.087(7) 0.046(5) -0.001(5) -0.004(4) 0.000(5)
C18 0.038(5) 0.110(8) 0.061(6) 0.006(5) 0.012(4) -0.015(5)
C19 0.042(5) 0.095(7) 0.030(4) 0.009(4) 0.012(4) 0.002(4)
C20 0.035(4) 0.045(5) 0.031(4) -0.007(3) 0.009(3) 0.005(3)
C21 0.065(6) 0.046(5) 0.048(5) -0.006(4) 0.020(4) 0.010(4)
C22 0.071(7) 0.058(6) 0.078(7) -0.030(5) 0.019(5) 0.001(5)
C23 0.070(7) 0.086(8) 0.061(6) -0.032(6) 0.015(5) 0.010(5)
C24 0.079(7) 0.107(9) 0.039(5) -0.017(5) 0.020(5) 0.003(6)
C25 0.077(6) 0.053(5) 0.036(4) 0.000(4) 0.016(4) 0.013(4)
C26 0.038(4) 0.033(4) 0.040(4) -0.002(3) 0.016(3) 0.001(3)
C27 0.051(5) 0.056(5) 0.046(4) 0.005(4) 0.017(4) 0.010(4)
C28 0.048(6) 0.068(6) 0.066(6) 0.002(5) 0.005(5) 0.018(5)
C29 0.031(5) 0.100(8) 0.119(9) 0.006(7) 0.014(6) 0.004(5)
C30 0.050(7) 0.104(9) 0.135(10) 0.039(8) 0.035(6) -0.015(6)
C31 0.047(6) 0.065(6) 0.085(6) 0.030(5) 0.010(5) -0.007(4)

loop_
_atom_type_symbol
_atom_type_description
_atom_type_scat_dispersion_real
_atom_type_scat_dispersion_imag
_atom_type_scat_source
C C 0.0033 0.0016 'International Tables Vol C Tables 4.2.6.8 and 6.1.1.4'
H H 0.0000 0.0000 'International Tables Vol C Tables 4.2.6.8 and 6.1.1.4'
Mo Mo -1.6832 0.6857 'International Tables Vol C Tables 4.2.6.8 and 6.1.1.4'
O O 0.0106 0.0060 'International Tables Vol C Tables 4.2.6.8 and 6.1.1.4'
P P 0.1023 0.0942 'International Tables Vol C Tables 4.2.6.8 and 6.1.1.4'
S S 0.1246 0.1234 'International Tables Vol C Tables 4.2.6.8 and 6.1.1.4'

loop_
_geom_angle_atom_site_label_1
_geom_angle_atom_site_label_2
_geom_angle_atom_site_label_3
_geom_angle
S1 Mo1 P1 96.80(6)
S1 Mo1 Mo2 55.21(5)
S1 Mo1 P2 159.76(6)
S1 Mo1 S3 106.99(7)
P1 Mo1 Mo2 109.63(5)
C1 Mo1 S1 79.8(2)
C1 Mo1 P1 89.7(2)
C1 Mo1 Mo2 132.0(2)
C1 Mo1 P2 88.2(2)
C1 Mo1 S3 173.1(2)
P2 Mo1 P1 66.63(6)
P2 Mo1 Mo2 139.66(5)
C2 Mo1 S1 95.7(2)
C2 Mo1 P1 166.8(2)
C2 Mo1 C1 88.4(3)
C2 Mo1 Mo2 81.16(19)
C2 Mo1 P2 100.2(2)
C2 Mo1 S3 92.1(2)
S3 Mo1 P1 88.27(6)
S3 Mo1 Mo2 54.83(5)
S3 Mo1 P2 84.89(6)
Mo1 S1 Mo2 70.10(5)
C3 S1 Mo1 115.5(3)
C3 S1 Mo2 105.5(3)
C7 P1 Mo1 93.4(2)
C8 P1 Mo1 128.0(2)
C8 P1 C7 106.5(3)
C8 P1 C14 102.5(3)
C14 P1 Mo1 117.5(2)
C14 P1 C7 106.0(3)
O1 C1 Mo1 176.1(6)
S1 Mo2 Mo1 54.69(4)
S2 Mo2 Mo1 114.70(6)
S2 Mo2 S1 82.65(8)
S2 Mo2 S3 145.94(8)
S2 Mo2 S4 75.88(9)
S3 Mo2 Mo1 55.46(5)
S3 Mo2 S1 107.10(6)
O3 Mo2 Mo1 118.05(16)
O3 Mo2 S1 95.31(18)
O3 Mo2 S2 112.17(18)
O3 Mo2 S3 99.58(19)
O3 Mo2 S4 109.17(18)
S4 Mo2 Mo1 119.66(6)
S4 Mo2 S1 152.06(9)
S4 Mo2 S3 82.48(8)
C4 S2 Mo2 106.7(3)
C7 P2 Mo1 95.0(2)
C20 P2 Mo1 121.3(2)
C20 P2 C7 108.9(3)
C20 P2 C26 100.4(3)
C26 P2 Mo1 122.8(2)
C26 P2 C7 107.1(3)
O2 C2 Mo1 175.9(7)
Mo2 S3 Mo1 69.71(5)
C5 S3 Mo1 119.8(3)
C5 S3 Mo2 104.8(3)
S1 C3 H3A 110.1
S1 C3 H3B 110.1
H3A C3 H3B 108.4
C4 C3 S1 108.1(6)
C4 C3 H3A 110.1
C4 C3 H3B 110.1
C6 S4 Mo2 106.7(3)
S2 C4 H4A 109.8
S2 C4 H4B 109.8
C3 C4 S2 109.6(6)
C3 C4 H4A 109.8
C3 C4 H4B 109.8
H4A C4 H4B 108.2
S3 C5 H5A 110.2
S3 C5 H5B 110.2
H5A C5 H5B 108.5
C6 C5 S3 107.8(6)
C6 C5 H5A 110.2
C6 C5 H5B 110.2
S4 C6 H6A 109.7
S4 C6 H6B 109.7
C5 C6 S4 109.7(6)
C5 C6 H6A 109.7
C5 C6 H6B 109.7
H6A C6 H6B 108.2
P1 C7 P2 98.8(3)
P1 C7 H7A 112.0
P1 C7 H7B 112.0
P2 C7 H7A 112.0
P2 C7 H7B 112.0
H7A C7 H7B 109.7
C9 C8 P1 123.7(6)
C9 C8 C13 117.2(7)
C13 C8 P1 119.0(6)
C8 C9 H9 119.0
C8 C9 C10 121.9(8)
C10 C9 H9 119.0
C9 C10 H10 120.2
C11 C10 C9 119.7(8)
C11 C10 H10 120.2
C10 C11 H11 120.2
C12 C11 C10 119.5(9)
C12 C11 H11 120.2
C11 C12 H12 119.1
C11 C12 C13 121.8(9)
C13 C12 H12 119.1
C8 C13 C12 119.8(8)
C8 C13 H13 120.1
C12 C13 H13 120.1
C15 C14 P1 124.2(6)
C15 C14 C19 118.8(7)
C19 C14 P1 117.0(5)
C14 C15 H15 119.5
C14 C15 C16 121.0(7)
C16 C15 H15 119.5
C15 C16 H16 119.7
C17 C16 C15 120.6(7)
C17 C16 H16 119.7
C16 C17 H17 120.5
C16 C17 C18 118.9(8)
C18 C17 H17 120.5
C17 C18 H18 119.5
C19 C18 C17 121.1(8)
C19 C18 H18 119.5
C14 C19 H19 120.2
C18 C19 C14 119.6(7)
C18 C19 H19 120.2
C21 C20 P2 118.7(5)
C25 C20 P2 122.7(6)
C25 C20 C21 118.0(7)
C20 C21 H21 119.2
C20 C21 C22 121.7(8)
C22 C21 H21 119.2
C21 C22 H22 120.2
C23 C22 C21 119.6(9)
C23 C22 H22 120.2
C22 C23 H23 120.3
C24 C23 C22 119.4(9)
C24 C23 H23 120.3
C23 C24 H24 119.4
C23 C24 C25 121.2(9)
C25 C24 H24 119.4
C20 C25 C24 120.0(8)
C20 C25 H25 120.0
C24 C25 H25 120.0
C27 C26 P2 119.0(5)
C31 C26 P2 121.7(6)
C31 C26 C27 119.3(7)
C26 C27 H27 119.5
C28 C27 C26 121.1(8)
C28 C27 H27 119.5
C27 C28 H28 120.3
C29 C28 C27 119.4(8)
C29 C28 H28 120.3
C28 C29 H29 119.8
C28 C29 C30 120.5(9)
C30 C29 H29 119.8
C29 C30 H30 119.9
C29 C30 C31 120.2(9)
C31 C30 H30 119.9
C26 C31 C30 119.5(8)
C26 C31 H31 120.3
C30 C31 H31 120.3

loop_
_geom_bond_atom_site_label_1
_geom_bond_atom_site_label_2
_geom_bond_distance
Mo1 S1 2.4095(19)
Mo1 P1 2.5715(18)
Mo1 C1 2.019(8)
Mo1 Mo2 2.7764(8)
Mo1 P2 2.5213(17)
Mo1 C2 1.949(8)
Mo1 S3 2.4384(19)
S1 Mo2 2.425(2)
S1 C3 1.818(8)
P1 C7 1.842(6)
P1 C8 1.824(7)
P1 C14 1.825(7)
O1 C1 1.147(8)
Mo2 S2 2.383(2)
Mo2 S3 2.420(2)
Mo2 O3 1.683(5)
Mo2 S4 2.399(2)
S2 C4 1.816(10)
P2 C7 1.844(6)
P2 C20 1.814(7)
P2 C26 1.829(7)
O2 C2 1.161(8)
S3 C5 1.829(8)
C3 H3A 0.9700
C3 H3B 0.9700
C3 C4 1.522(11)
S4 C6 1.801(10)
C4 H4A 0.9700
C4 H4B 0.9700
C5 H5A 0.9700
C5 H5B 0.9700
C5 C6 1.512(11)
C6 H6A 0.9700
C6 H6B 0.9700
C7 H7A 0.9700
C7 H7B 0.9700
C8 C9 1.363(9)
C8 C13 1.372(10)
C9 H9 0.9300
C9 C10 1.378(11)
C10 H10 0.9300
C10 C11 1.344(12)
C11 H11 0.9300
C11 C12 1.328(12)
C12 H12 0.9300
C12 C13 1.383(12)
C13 H13 0.9300
C14 C15 1.367(9)
C14 C19 1.382(10)
C15 H15 0.9300
C15 C16 1.377(10)
C16 H16 0.9300
C16 C17 1.353(11)
C17 H17 0.9300
C17 C18 1.378(11)
C18 H18 0.9300
C18 C19 1.375(10)
C19 H19 0.9300
C20 C21 1.379(10)
C20 C25 1.373(9)
C21 H21 0.9300
C21 C22 1.380(10)
C22 H22 0.9300
C22 C23 1.371(12)
C23 H23 0.9300
C23 C24 1.353(13)
C24 H24 0.9300
C24 C25 1.394(11)
C25 H25 0.9300
C26 C27 1.377(9)
C26 C31 1.348(10)
C27 H27 0.9300
C27 C28 1.372(10)
C28 H28 0.9300
C28 C29 1.341(12)
C29 H29 0.9300
C29 C30 1.363(13)
C30 H30 0.9300
C30 C31 1.392(11)
C31 H31 0.9300

loop_
_geom_torsion_atom_site_label_1
_geom_torsion_atom_site_label_2
_geom_torsion_atom_site_label_3
_geom_torsion_atom_site_label_4
_geom_torsion
Mo1 S1 C3 C4 120.7(6)
Mo1 P1 C7 P2 21.1(3)
Mo1 P1 C8 C9 170.4(5)
Mo1 P1 C8 C13 -14.1(9)
Mo1 P1 C14 C15 -125.8(6)
Mo1 P1 C14 C19 56.5(6)
Mo1 P2 C7 P1 -21.6(3)
Mo1 P2 C20 C21 -51.2(7)
Mo1 P2 C20 C25 137.4(6)
Mo1 P2 C26 C27 42.7(6)
Mo1 P2 C26 C31 -139.9(6)
Mo1 S3 C5 C6 -122.6(6)
S1 C3 C4 S2 -58.4(7)
P1 C8 C9 C10 178.1(7)
P1 C8 C13 C12 -177.8(10)
P1 C14 C15 C16 -178.4(6)
P1 C14 C19 C18 178.2(7)
Mo2 S1 C3 C4 45.7(6)
Mo2 S2 C4 C3 42.9(7)
Mo2 S3 C5 C6 -47.8(7)
Mo2 S4 C6 C5 -42.2(8)
P2 C20 C21 C22 -170.0(6)
P2 C20 C25 C24 170.2(6)
P2 C26 C27 C28 176.9(6)
P2 C26 C31 C30 -175.0(8)
S3 C5 C6 S4 59.5(8)
C7 P1 C8 C9 62.3(7)
C7 P1 C8 C13 -122.2(8)
C7 P1 C14 C15 -23.1(7)
C7 P1 C14 C19 159.2(6)
C7 P2 C20 C21 -159.7(6)
C7 P2 C20 C25 28.9(7)
C7 P2 C26 C27 150.6(6)
C7 P2 C26 C31 -32.0(7)
C8 P1 C7 P2 152.5(3)
C8 P1 C14 C15 88.5(7)
C8 P1 C14 C19 -89.2(6)
C8 C9 C10 C11 -2.8(14)
C9 C8 C13 C12 -2.0(16)
C9 C10 C11 C12 2.5(16)
C10 C11 C12 C13 -2(2)
C11 C12 C13 C8 2(2)
C13 C8 C9 C10 2.5(13)
C14 P1 C7 P2 -98.8(3)
C14 P1 C8 C9 -48.9(7)
C14 P1 C8 C13 126.7(8)
C14 C15 C16 C17 1.2(13)
C15 C14 C19 C18 0.4(12)
C15 C16 C17 C18 -1.2(14)
C16 C17 C18 C19 0.8(15)
C17 C18 C19 C14 -0.4(14)
C19 C14 C15 C16 -0.8(12)
C20 P2 C7 P1 104.0(3)
C20 P2 C26 C27 -95.7(6)
C20 P2 C26 C31 81.7(7)
C20 C21 C22 C23 -1.5(13)
C21 C20 C25 C24 -1.2(12)
C21 C22 C23 C24 0.6(14)
C22 C23 C24 C25 -0.1(15)
C23 C24 C25 C20 0.5(14)
C25 C20 C21 C22 1.8(12)
C26 P2 C7 P1 -148.2(3)
C26 P2 C20 C21 88.0(6)
C26 P2 C20 C25 -83.4(7)
C26 C27 C28 C29 -1.0(13)
C27 C26 C31 C30 2.4(13)
C27 C28 C29 C30 0.7(16)
C28 C29 C30 C31 1.1(18)
C29 C30 C31 C26 -2.7(17)
C31 C26 C27 C28 -0.6(12)
